data_4313428
loop_
_publ_author_name
'Kyoungja Woo'
'Wan In Lee'
'Jong Seung Lee'
'Sang Ook Kang'

_publ_contact_author_address
;
Nano-Materials Research Center, Korea Institute of Science and Technology,
P.O. Box 131, Cheongryang, Seoul 130-650, Korea,
Department of Chemistry, Inha University, Inchon 402-752, Korea,
Department of Chemistry, Korea University, 208 Seochang, Chochiwon,
Chung-nam 339-700, Korea
;
_publ_contact_author_email kjwoo@kist.re.kr
_publ_contact_author_fax 82-2-958-5529
_publ_contact_author_phone 82-2-958-5265
_publ_section_title
;
 Novel Titanium Compounds for Metal-Organic Chemical Vapor Deposition of
 Titanium Dioxide Films with an Ultrahigh Deposition Rate
;
_journal_name_full 'Inorganic Chemistry'
_journal_page_first 2378
_journal_page_last 2383
_journal_paper_doi 10.1021/ic0256967
_journal_volume 42
_journal_year 2003
_chemical_formula_sum 'C30 H56 O12 Ti2'
_chemical_formula_weight 704.5652
_chemical_name_systematic
;
  ?
;
_space_group_IT_number 14
_symmetry_cell_setting monoclinic
_symmetry_space_group_name_Hall '-P 2ybc'
_symmetry_space_group_name_H-M 'P 1 21/c 1'
_atom_sites_solution_hydrogens geom
_atom_sites_solution_primary direct
_atom_sites_solution_secondary difmap
_audit_creation_method SHELXL-97
_cell_angle_alpha 90.00
_cell_angle_beta 101.547(12)
_cell_angle_gamma 90.00
_cell_formula_units_Z 4
_cell_length_a 12.668(2)
_cell_length_b 13.925(2)
_cell_length_c 11.164(2)
_cell_measurement_reflns_used 25
_cell_measurement_temperature 293(2)
_cell_measurement_theta_max 13.18
_cell_measurement_theta_min 10.19
_cell_volume 1929.5(5)
_computing_cell_refinement 'CAD-4 software (Enraf-Nonius, 1988)'
_computing_data_collection 'CAD-4 software (Enraf-Nonius, 1988)'
_computing_data_reduction 'Xtal3.2 (Hall & Stewart, 1992)'
_computing_molecular_graphics 'ORTEP3 (Jonson & Burrett, 1998)'
_computing_publication_material SHELXL-97(Sheldrick,1997)
_computing_structure_refinement 'SHELXL-97 (Sheldrick, 1997)'
_computing_structure_solution 'SHELXS-97 (Sheldrick, 1990)'
_diffrn_ambient_temperature 293(2)
_diffrn_measurement_device_type 'Enraf-Nonius CAD-4'
_diffrn_measurement_method \w/2\q
_diffrn_radiation_monochromator graphite
_diffrn_radiation_source 'fine-focus sealed tube'
_diffrn_radiation_type MoK\a
_diffrn_radiation_wavelength 0.71070
_diffrn_reflns_av_R_equivalents 0.0385
_diffrn_reflns_av_sigmaI/netI 0.0768
_diffrn_reflns_limit_h_max 15
_diffrn_reflns_limit_h_min -15
_diffrn_reflns_limit_k_max 17
_diffrn_reflns_limit_k_min 0
_diffrn_reflns_limit_l_max 13
_diffrn_reflns_limit_l_min 0
_diffrn_reflns_number 3986
_diffrn_reflns_theta_max 25.97
_diffrn_reflns_theta_min 1.64
_diffrn_standards_decay_% 3.64
_diffrn_standards_interval_count 3600
_diffrn_standards_number 2
_exptl_absorpt_coefficient_mu 0.497
_exptl_crystal_colour Colorless
_exptl_crystal_density_diffrn 1.640
_exptl_crystal_density_method 'not measured'
_exptl_crystal_description Block
_exptl_crystal_F_000 1016
_exptl_crystal_size_max 0.45
_exptl_crystal_size_mid 0.40
_exptl_crystal_size_min 0.30
_refine_diff_density_max 1.012
_refine_diff_density_min -0.622
_refine_diff_density_rms 0.115
_refine_ls_extinction_method none
_refine_ls_goodness_of_fit_all 1.126
_refine_ls_goodness_of_fit_obs 1.261
_refine_ls_hydrogen_treatment mixed
_refine_ls_matrix_type full
_refine_ls_number_parameters 205
_refine_ls_number_reflns 3781
_refine_ls_number_restraints 0
_refine_ls_restrained_S_all 1.126
_refine_ls_restrained_S_obs 1.261
_refine_ls_R_factor_all 0.1607
_refine_ls_R_factor_obs 0.0917
_refine_ls_shift/esd_max 1.871
_refine_ls_shift/esd_mean 0.109
_refine_ls_structure_factor_coef Fsqd
_refine_ls_weighting_details 'w=1/[\s^2^(Fo^2^)+(0.1752P)^2^+0.2374P] where P=(Fo^2^+2Fc^2^)/3'
_refine_ls_weighting_scheme calc
_refine_ls_wR_factor_all 0.3038
_refine_ls_wR_factor_obs 0.2571
_reflns_number_observed 2196
_reflns_number_total 3781
_reflns_observed_criterion >2sigma(I)
_cod_data_source_file ic0256967.cif
_cod_data_source_block '[Ti(MPD)(MDOP)(OMe)]2'
_cod_depositor_comments
;
The following automatic conversions were performed:

'_symmetry_cell_setting' value 'Monoclinic' changed to 'monoclinic'
according to the built-in table from CIF Core dictionary named
'cif_core.dic' version 2.4.1 from 2010-06-29.

Automatic conversion script
Id: cif_fix_values 1646 2011-03-28 12:23:43Z adriana 

The following automatic conversions were performed:

'_refine_ls_weighting_scheme' value 'calc
w=1/[\s^2^(Fo^2^)+(0.1752P)^2^+0.2374P] where P=(Fo^2^+2Fc^2^)/3' was
changed to 'calc'. New tag '_refine_ls_weighting_details' was
created. The value of the new tag was set to
'w=1/[\s^2^(Fo^2^)+(0.1752P)^2^+0.2374P] where P=(Fo^2^+2Fc^2^)/3'.

Automatic conversion script
Id: cif_fix_values 3143 2015-03-26 13:38:13Z robertas 
;
_cod_original_cell_volume 1929.3(5)
_cod_database_code 4313428

loop_
_symmetry_equiv_pos_as_xyz
'x, y, z'
'-x, y+1/2, -z+1/2'
'-x, -y, -z'
'x, -y-1/2, z-1/2'

loop_
_atom_site_aniso_label
_atom_site_aniso_U_11
_atom_site_aniso_U_22
_atom_site_aniso_U_33
_atom_site_aniso_U_23
_atom_site_aniso_U_13
_atom_site_aniso_U_12
Ti1 0.0479(6) 0.0451(6) 0.0505(7) -0.0005(5) 0.0116(4) -0.0054(5)
O1 0.059(3) 0.050(2) 0.055(2) 0.000(2) 0.009(2) -0.005(2)
O2 0.100(4) 0.053(3) 0.085(3) 0.013(3) 0.007(3) -0.018(3)
O3 0.048(2) 0.063(3) 0.066(3) 0.006(2) 0.002(2) 0.000(2)
O4 0.059(3) 0.049(3) 0.070(3) 0.000(2) 0.016(2) -0.009(2)
O5 0.056(3) 0.060(3) 0.066(3) -0.004(2) 0.023(2) -0.010(2)
O6 0.050(2) 0.052(2) 0.045(2) -0.003(2) 0.008(2) -0.005(2)
C1 0.061(4) 0.048(4) 0.063(4) 0.002(3) 0.021(3) -0.006(3)
C2 0.110(7) 0.073(5) 0.092(6) -0.009(5) 0.003(5) -0.023(5)
C3 0.065(4) 0.065(4) 0.059(4) 0.005(3) 0.011(3) -0.004(3)
C4 0.047(3) 0.066(4) 0.061(4) 0.007(3) 0.014(3) 0.008(3)
C5 0.059(4) 0.099(6) 0.064(4) 0.019(4) -0.003(3) -0.004(4)
C6 0.118(8) 0.172(11) 0.083(6) 0.058(7) -0.014(6) -0.021(8)
C7 0.161(11) 0.111(8) 0.099(7) -0.027(6) -0.055(8) -0.008(7)
C8 0.043(4) 0.225(14) 0.112(7) 0.044(8) 0.002(5) 0.008(6)
C9 0.094(6) 0.055(5) 0.139(8) -0.016(5) 0.051(6) -0.028(4)
C10 0.096(16) 0.097(20) 0.188(34) -0.029(19) 0.103(20) -0.049(14)
C11 0.234(42) 0.080(20) 0.134(25) -0.048(18) 0.115(26) -0.084(23)
C12 0.100(6) 0.073(5) 0.093(6) -0.010(4) 0.056(5) -0.015(4)
C19 0.077(5) 0.090(5) 0.053(4) -0.023(4) 0.007(3) -0.002(4)

loop_
_atom_site_label
_atom_site_type_symbol
_atom_site_fract_x
_atom_site_fract_y
_atom_site_fract_z
_atom_site_U_iso_or_equiv
_atom_site_thermal_displace_type
_atom_site_occupancy
_atom_site_calc_flag
_atom_site_refinement_flags
_atom_site_disorder_group
Ti1 Ti 0.62702(9) 0.48202(8) 0.50340(10) 0.0476(4) Uani 1 d . .
O1 O 0.5882(3) 0.3341(3) 0.5068(4) 0.0550(11) Uani 1 d . .
O2 O 0.5670(4) 0.1866(4) 0.5723(5) 0.081(2) Uani 1 d . .
O3 O 0.7296(3) 0.4439(3) 0.6530(4) 0.0601(12) Uani 1 d . .
O4 O 0.6726(3) 0.6044(3) 0.5118(4) 0.0592(12) Uani 1 d . .
O5 O 0.7069(3) 0.4541(3) 0.3909(4) 0.0590(12) Uani 1 d . .
O6 O 0.4866(3) 0.4885(3) 0.3908(4) 0.0492(10) Uani 1 d . .
C1 C 0.6100(5) 0.2756(5) 0.5896(6) 0.056(2) Uani 1 d . .
C2 C 0.4994(8) 0.1669(6) 0.4547(9) 0.094(3) Uani 1 d . .
C3 C 0.6808(6) 0.2890(5) 0.7059(6) 0.063(2) Uani 1 d . .
C4 C 0.7391(5) 0.3717(5) 0.7274(6) 0.058(2) Uani 1 d . .
C5 C 0.8315(6) 0.3828(7) 0.8387(7) 0.076(2) Uani 1 d . .
C6 C 0.8259(9) 0.3070(10) 0.9397(9) 0.129(4) Uani 1 d . .
C7 C 0.8281(11) 0.4862(9) 0.8917(11) 0.135(5) Uani 1 d . .
C8 C 0.9355(6) 0.3602(11) 0.7885(9) 0.129(5) Uani 1 d . .
C9 C 0.7575(8) 0.6520(6) 0.4678(10) 0.092(3) Uani 1 d . .
C10 C 0.8283(23) 0.5823(23) 0.4236(34) 0.117(12) Uani 0.50 d P .
C11 C 0.7845(35) 0.6124(24) 0.3626(31) 0.138(16) Uani 0.50 d P .
C12 C 0.7773(8) 0.5079(6) 0.3351(9) 0.083(2) Uani 1 d . .
C13 C 0.8306(19) 0.6983(19) 0.5742(21) 0.122(7) Uiso 0.50 d P .
C14 C 0.7423(28) 0.7634(28) 0.4539(30) 0.192(13) Uiso 0.50 d P .
C15 C 0.8892(36) 0.4816(36) 0.4939(41) 0.228(19) Uiso 0.50 d P .
C16 C 0.8587(15) 0.4370(14) 0.2910(18) 0.089(5) Uiso 0.50 d P .
C17 C 0.7942(20) 0.4722(17) 0.2186(23) 0.115(7) Uiso 0.50 d P .
C18 C 0.7063(26) 0.5508(25) 0.2164(30) 0.167(11) Uiso 0.50 d P .
C19 C 0.4612(6) 0.4366(6) 0.2767(6) 0.074(2) Uani 1 d . .

loop_
_atom_type_symbol
_atom_type_description
_atom_type_scat_dispersion_real
_atom_type_scat_dispersion_imag
_atom_type_scat_source
C C 0.0033 0.0016 'International Tables Vol C Tables 4.2.6.8 and 6.1.1.4'
H H 0.0000 0.0000 'International Tables Vol C Tables 4.2.6.8 and 6.1.1.4'
O O 0.0106 0.0060 'International Tables Vol C Tables 4.2.6.8 and 6.1.1.4'
Ti Ti 0.2776 0.4457 'International Tables Vol C Tables 4.2.6.8 and 6.1.1.4'

loop_
_geom_angle_atom_site_label_1
_geom_angle_atom_site_label_2
_geom_angle_atom_site_label_3
_geom_angle
_geom_angle_site_symmetry_1
_geom_angle_site_symmetry_3
_geom_angle_publ_flag
O4 Ti1 O5 91.2(2) . . ?
O4 Ti1 O6 103.3(2) . . ?
O5 Ti1 O6 97.3(2) . . ?
O4 Ti1 O3 93.5(2) . . ?
O5 Ti1 O3 99.5(2) . . ?
O6 Ti1 O3 155.9(2) . . ?
O4 Ti1 O6 92.0(2) . 3_666 ?
O5 Ti1 O6 170.6(2) . 3_666 ?
O6 Ti1 O6 73.3(2) . 3_666 ?
O3 Ti1 O6 89.2(2) . 3_666 ?
O4 Ti1 O1 174.0(2) . . ?
O5 Ti1 O1 88.2(2) . . ?
O6 Ti1 O1 82.7(2) . . ?
O3 Ti1 O1 80.8(2) . . ?
O6 Ti1 O1 89.5(2) 3_666 . ?
O4 Ti1 Ti1 99.3(2) . 3_666 ?
O5 Ti1 Ti1 135.1(2) . 3_666 ?
O6 Ti1 Ti1 37.85(12) . 3_666 ?
O3 Ti1 Ti1 122.93(14) . 3_666 ?
O6 Ti1 Ti1 35.46(11) 3_666 3_666 ?
O1 Ti1 Ti1 85.27(13) . 3_666 ?
C1 O1 Ti1 130.0(4) . . ?
C1 O2 C2 116.9(6) . . ?
C4 O3 Ti1 135.5(4) . . ?
C9 O4 Ti1 132.6(5) . . ?
C12 O5 Ti1 133.5(5) . . ?
C19 O6 Ti1 123.7(4) . . ?
C19 O6 Ti1 122.9(4) . 3_666 ?
Ti1 O6 Ti1 106.7(2) . 3_666 ?
O1 C1 O2 118.7(6) . . ?
O1 C1 C3 127.2(6) . . ?
O2 C1 C3 114.1(6) . . ?
C4 C3 C1 119.2(6) . . ?
O3 C4 C3 124.5(6) . . ?
O3 C4 C5 113.5(6) . . ?
C3 C4 C5 121.7(6) . . ?
C4 C5 C6 112.3(7) . . ?
C4 C5 C8 104.5(6) . . ?
C6 C5 C8 106.7(8) . . ?
C4 C5 C7 109.0(7) . . ?
C6 C5 C7 110.0(9) . . ?
C8 C5 C7 114.3(10) . . ?
C11 C9 C10 36.1(20) . . ?
C11 C9 O4 115.6(15) . . ?
C10 C9 O4 111.1(11) . . ?
C11 C9 C13 128.2(20) . . ?
C10 C9 C13 103.2(18) . . ?
O4 C9 C13 108.3(11) . . ?
C11 C9 C14 110.6(19) . . ?
C10 C9 C14 133.6(17) . . ?
O4 C9 C14 114.0(15) . . ?
C13 C9 C14 72.3(15) . . ?
C11 C10 C9 67.6(36) . . ?
C11 C10 C12 72.4(40) . . ?
C9 C10 C12 118.0(20) . . ?
C11 C10 C15 152.6(53) . . ?
C9 C10 C15 129.4(26) . . ?
C12 C10 C15 80.2(22) . . ?
C10 C11 C9 76.3(37) . . ?
C10 C11 C12 72.6(39) . . ?
C9 C11 C12 122.9(21) . . ?
C10 C11 C18 124.9(47) . . ?
C9 C11 C18 135.5(29) . . ?
C12 C11 C18 52.5(15) . . ?
O5 C12 C17 115.9(11) . . ?
O5 C12 C11 116.7(15) . . ?
C17 C12 C11 120.5(16) . . ?
O5 C12 C10 107.9(11) . . ?
C17 C12 C10 135.5(15) . . ?
C11 C12 C10 34.9(18) . . ?
O5 C12 C16 108.6(9) . . ?
C17 C12 C16 44.0(11) . . ?
C11 C12 C16 131.3(18) . . ?
C10 C12 C16 114.8(14) . . ?
O5 C12 C18 105.8(14) . . ?
C17 C12 C18 62.2(15) . . ?
C11 C12 C18 78.5(20) . . ?
C10 C12 C18 113.3(19) . . ?
C16 C12 C18 106.0(15) . . ?
O5 C12 C15 85.0(13) . . ?
C17 C12 C15 120.6(17) . . ?
C11 C12 C15 89.6(20) . . ?
C10 C12 C15 54.7(17) . . ?
C16 C12 C15 77.2(15) . . ?
C18 C12 C15 166.6(19) . . ?
C9 C13 C14 55.6(14) . . ?
C9 C14 C13 52.1(14) . . ?
C10 C15 C12 45.1(16) . . ?
C17 C16 C12 62.1(16) . . ?
C16 C17 C12 74.0(17) . . ?
C16 C17 C18 136.2(26) . . ?
C12 C17 C18 62.5(16) . . ?
C12 C18 C17 55.3(14) . . ?
C12 C18 C11 48.9(15) . . ?
C17 C18 C11 93.2(22) . . ?

loop_
_geom_bond_atom_site_label_1
_geom_bond_atom_site_label_2
_geom_bond_distance
_geom_bond_site_symmetry_2
_geom_bond_publ_flag
Ti1 O4 1.796(4) . ?
Ti1 O5 1.806(4) . ?
Ti1 O6 1.964(4) . ?
Ti1 O3 1.972(4) . ?
Ti1 O6 2.077(4) 3_666 ?
Ti1 O1 2.119(4) . ?
Ti1 Ti1 3.243(2) 3_666 ?
O1 C1 1.222(7) . ?
O2 C1 1.352(8) . ?
O2 C2 1.444(10) . ?
O3 C4 1.294(8) . ?
O4 C9 1.431(9) . ?
O5 C12 1.401(9) . ?
O6 C19 1.443(8) . ?
O6 Ti1 2.077(4) 3_666 ?
C1 C3 1.434(9) . ?
C3 C4 1.364(10) . ?
C4 C5 1.535(9) . ?
C5 C6 1.556(12) . ?
C5 C8 1.563(12) . ?
C5 C7 1.560(14) . ?
C9 C11 1.40(3) . ?
C9 C10 1.47(3) . ?
C9 C13 1.50(2) . ?
C9 C14 1.57(4) . ?
C10 C11 0.89(5) . ?
C10 C12 1.49(4) . ?
C10 C15 1.71(5) . ?
C11 C12 1.49(3) . ?
C11 C18 1.93(5) . ?
C12 C17 1.45(3) . ?
C12 C16 1.58(2) . ?
C12 C18 1.56(3) . ?
C12 C15 2.07(5) . ?
C13 C14 1.81(4) . ?
C16 C17 1.14(3) . ?
C17 C18 1.56(4) . ?

loop_
_geom_torsion_atom_site_label_1
_geom_torsion_atom_site_label_2
_geom_torsion_atom_site_label_3
_geom_torsion_atom_site_label_4
_geom_torsion
_geom_torsion_site_symmetry_1
_geom_torsion_site_symmetry_2
_geom_torsion_site_symmetry_3
_geom_torsion_site_symmetry_4
_geom_torsion_publ_flag
O4 Ti1 O1 C1 31.2(21) . . . . ?
O5 Ti1 O1 C1 115.5(6) . . . . ?
O6 Ti1 O1 C1 -146.9(6) . . . . ?
O3 Ti1 O1 C1 15.6(6) . . . . ?
O6 Ti1 O1 C1 -73.6(6) 3_666 . . . ?
Ti1 Ti1 O1 C1 -108.9(6) 3_666 . . . ?
O4 Ti1 O3 C4 164.1(6) . . . . ?
O5 Ti1 O3 C4 -104.1(6) . . . . ?
O6 Ti1 O3 C4 29.6(9) . . . . ?
O6 Ti1 O3 C4 72.2(6) 3_666 . . . ?
O1 Ti1 O3 C4 -17.5(6) . . . . ?
Ti1 Ti1 O3 C4 60.7(6) 3_666 . . . ?
O5 Ti1 O4 C9 -12.6(7) . . . . ?
O6 Ti1 O4 C9 -110.4(7) . . . . ?
O3 Ti1 O4 C9 87.0(7) . . . . ?
O6 Ti1 O4 C9 176.3(7) 3_666 . . . ?
O1 Ti1 O4 C9 71.6(20) . . . . ?
Ti1 Ti1 O4 C9 -148.8(7) 3_666 . . . ?
O4 Ti1 O5 C12 0.8(7) . . . . ?
O6 Ti1 O5 C12 104.3(7) . . . . ?
O3 Ti1 O5 C12 -93.0(7) . . . . ?
O6 Ti1 O5 C12 110.8(12) 3_666 . . . ?
O1 Ti1 O5 C12 -173.3(7) . . . . ?
Ti1 Ti1 O5 C12 105.3(7) 3_666 . . . ?
O4 Ti1 O6 C19 120.1(5) . . . . ?
O5 Ti1 O6 C19 27.1(5) . . . . ?
O3 Ti1 O6 C19 -106.9(6) . . . . ?
O6 Ti1 O6 C19 -151.8(6) 3_666 . . . ?
O1 Ti1 O6 C19 -60.1(5) . . . . ?
Ti1 Ti1 O6 C19 -151.8(6) 3_666 . . . ?
O4 Ti1 O6 Ti1 -88.1(2) . . . 3_666 ?
O5 Ti1 O6 Ti1 178.9(2) . . . 3_666 ?
O3 Ti1 O6 Ti1 44.9(5) . . . 3_666 ?
O6 Ti1 O6 Ti1 0.0 3_666 . . 3_666 ?
O1 Ti1 O6 Ti1 91.7(2) . . . 3_666 ?
Ti1 Ti1 O6 Ti1 0.0 3_666 . . 3_666 ?
Ti1 O1 C1 O2 173.9(4) . . . . ?
Ti1 O1 C1 C3 -8.3(10) . . . . ?
C2 O2 C1 O1 1.2(10) . . . . ?
C2 O2 C1 C3 -176.9(7) . . . . ?
O1 C1 C3 C4 -6.1(11) . . . . ?
O2 C1 C3 C4 171.9(6) . . . . ?
Ti1 O3 C4 C3 11.0(11) . . . . ?
Ti1 O3 C4 C5 -174.9(5) . . . . ?
C1 C3 C4 O3 5.5(11) . . . . ?
C1 C3 C4 C5 -168.0(6) . . . . ?
O3 C4 C5 C6 167.5(8) . . . . ?
C3 C4 C5 C6 -18.3(11) . . . . ?
O3 C4 C5 C8 -77.2(9) . . . . ?
C3 C4 C5 C8 97.1(9) . . . . ?
O3 C4 C5 C7 45.4(10) . . . . ?
C3 C4 C5 C7 -140.4(9) . . . . ?
Ti1 O4 C9 C11 29.0(23) . . . . ?
Ti1 O4 C9 C10 -10.1(20) . . . . ?
Ti1 O4 C9 C13 -122.8(11) . . . . ?
Ti1 O4 C9 C14 158.9(14) . . . . ?
C11 C9 C10 C11 0.00(2) . . . . ?
O4 C9 C10 C11 104.9(33) . . . . ?
C13 C9 C10 C11 -139.2(34) . . . . ?
C14 C9 C10 C11 -61.2(46) . . . . ?
C11 C9 C10 C12 -54.0(35) . . . . ?
O4 C9 C10 C12 50.9(26) . . . . ?
C13 C9 C10 C12 166.8(20) . . . . ?
C14 C9 C10 C12 -115.2(24) . . . . ?
C11 C9 C10 C15 -154.8(58) . . . . ?
O4 C9 C10 C15 -49.9(37) . . . . ?
C13 C9 C10 C15 66.0(33) . . . . ?
C14 C9 C10 C15 144.0(30) . . . . ?
C9 C10 C11 C9 0.000(13) . . . . ?
C12 C10 C11 C9 131.5(12) . . . . ?
C15 C10 C11 C9 134.3(83) . . . . ?
C9 C10 C11 C12 -131.5(12) . . . . ?
C12 C10 C11 C12 0.000(8) . . . . ?
C15 C10 C11 C12 2.9(88) . . . . ?
C9 C10 C11 C18 -136.5(43) . . . . ?
C12 C10 C11 C18 -5.0(35) . . . . ?
C15 C10 C11 C18 -2.1(120) . . . . ?
C10 C9 C11 C10 0.00(2) . . . . ?
O4 C9 C11 C10 -91.2(36) . . . . ?
C13 C9 C11 C10 54.0(40) . . . . ?
C14 C9 C11 C10 137.3(32) . . . . ?
C10 C9 C11 C12 58.4(31) . . . . ?
O4 C9 C11 C12 -32.8(43) . . . . ?
C13 C9 C11 C12 112.4(32) . . . . ?
C14 C9 C11 C12 -164.3(30) . . . . ?
C10 C9 C11 C18 126.3(51) . . . . ?
O4 C9 C11 C18 35.2(41) . . . . ?
C13 C9 C11 C18 -179.7(27) . . . . ?
C14 C9 C11 C18 -96.3(33) . . . . ?
Ti1 O5 C12 C17 -157.3(12) . . . . ?
Ti1 O5 C12 C11 -6.1(23) . . . . ?
Ti1 O5 C12 C10 30.6(17) . . . . ?
Ti1 O5 C12 C16 155.6(8) . . . . ?
Ti1 O5 C12 C18 -91.0(15) . . . . ?
Ti1 O5 C12 C15 81.0(15) . . . . ?
C10 C11 C12 O5 83.1(38) . . . . ?
C9 C11 C12 O5 23.0(44) . . . . ?
C18 C11 C12 O5 -102.1(17) . . . . ?
C10 C11 C12 C17 -127.0(31) . . . . ?
C9 C11 C12 C17 172.9(27) . . . . ?
C18 C11 C12 C17 47.8(21) . . . . ?
C10 C11 C12 C10 0.00(2) . . . . ?
C9 C11 C12 C10 -60.1(29) . . . . ?
C18 C11 C12 C10 174.8(37) . . . . ?
C10 C11 C12 C16 -73.5(36) . . . . ?
C9 C11 C12 C16 -133.6(27) . . . . ?
C18 C11 C12 C16 101.3(22) . . . . ?
C10 C11 C12 C18 -174.8(37) . . . . ?
C9 C11 C12 C18 125.1(38) . . . . ?
C18 C11 C12 C18 0.000(9) . . . . ?
C10 C11 C12 C15 -1.1(34) . . . . ?
C9 C11 C12 C15 -61.2(36) . . . . ?
C18 C11 C12 C15 173.7(18) . . . . ?
C11 C10 C12 O5 -111.3(34) . . . . ?
C9 C10 C12 O5 -59.6(25) . . . . ?
C15 C10 C12 O5 70.0(18) . . . . ?
C11 C10 C12 C17 78.9(42) . . . . ?
C9 C10 C12 C17 130.6(21) . . . . ?
C15 C10 C12 C17 -99.8(26) . . . . ?
C11 C10 C12 C11 0.00(2) . . . . ?
C9 C10 C12 C11 51.7(32) . . . . ?
C15 C10 C12 C11 -178.7(42) . . . . ?
C11 C10 C12 C16 127.5(34) . . . . ?
C9 C10 C12 C16 179.2(17) . . . . ?
C15 C10 C12 C16 -51.2(20) . . . . ?
C11 C10 C12 C18 5.5(39) . . . . ?
C9 C10 C12 C18 57.2(26) . . . . ?
C15 C10 C12 C18 -173.2(20) . . . . ?
C11 C10 C12 C15 178.7(42) . . . . ?
C9 C10 C12 C15 -129.7(28) . . . . ?
C15 C10 C12 C15 0.000(11) . . . . ?
C11 C9 C13 C14 102.7(25) . . . . ?
C10 C9 C13 C14 132.0(19) . . . . ?
O4 C9 C13 C14 -110.1(16) . . . . ?
C14 C9 C13 C14 0.000(12) . . . . ?
C11 C9 C14 C13 -125.0(22) . . . . ?
C10 C9 C14 C13 -91.5(27) . . . . ?
O4 C9 C14 C13 102.7(14) . . . . ?
C13 C9 C14 C13 0.000(13) . . . . ?
C9 C13 C14 C9 0.000(12) . . . . ?
C11 C10 C15 C12 -2.8(85) . . . . ?
C9 C10 C15 C12 118.3(30) . . . . ?
C12 C10 C15 C12 0.000(12) . . . . ?
O5 C12 C15 C10 -116.1(15) . . . . ?
C17 C12 C15 C10 126.6(19) . . . . ?
C11 C12 C15 C10 0.8(24) . . . . ?
C10 C12 C15 C10 0.00(2) . . . . ?
C16 C12 C15 C10 133.5(17) . . . . ?
C18 C12 C15 C10 28.3(83) . . . . ?
O5 C12 C16 C17 108.4(17) . . . . ?
C17 C12 C16 C17 0.000(8) . . . . ?
C11 C12 C16 C17 -93.5(27) . . . . ?
C10 C12 C16 C17 -130.7(21) . . . . ?
C18 C12 C16 C17 -4.9(22) . . . . ?
C15 C12 C16 C17 -171.4(22) . . . . ?
C12 C16 C17 C12 0.000(8) . . . . ?
C12 C16 C17 C18 6.8(31) . . . . ?
O5 C12 C17 C16 -90.3(17) . . . . ?
C11 C12 C17 C16 119.6(26) . . . . ?
C10 C12 C17 C16 78.9(28) . . . . ?
C16 C12 C17 C16 0.000(9) . . . . ?
C18 C12 C17 C16 174.7(24) . . . . ?
C15 C12 C17 C16 9.7(24) . . . . ?
O5 C12 C17 C18 94.9(17) . . . . ?
C11 C12 C17 C18 -55.1(27) . . . . ?
C10 C12 C17 C18 -95.9(28) . . . . ?
C16 C12 C17 C18 -174.7(24) . . . . ?
C18 C12 C17 C18 0.000(8) . . . . ?
C15 C12 C17 C18 -165.0(22) . . . . ?
O5 C12 C18 C17 -111.4(14) . . . . ?
C17 C12 C18 C17 0.000(9) . . . . ?
C11 C12 C18 C17 133.8(20) . . . . ?
C10 C12 C18 C17 130.6(17) . . . . ?
C16 C12 C18 C17 3.8(17) . . . . ?
C15 C12 C18 C17 105.7(78) . . . . ?
O5 C12 C18 C11 114.8(16) . . . . ?
C17 C12 C18 C11 -133.8(20) . . . . ?
C11 C12 C18 C11 0.000(13) . . . . ?
C10 C12 C18 C11 -3.2(23) . . . . ?
C16 C12 C18 C11 -130.0(18) . . . . ?
C15 C12 C18 C11 -28.1(80) . . . . ?
C16 C17 C18 C12 -7.3(33) . . . . ?
C12 C17 C18 C12 0.000(11) . . . . ?
C16 C17 C18 C11 25.7(41) . . . . ?
C12 C17 C18 C11 33.0(13) . . . . ?
C10 C11 C18 C12 6.0(42) . . . . ?
C9 C11 C18 C12 -101.3(33) . . . . ?
C12 C11 C18 C12 0.000(13) . . . . ?
C10 C11 C18 C17 -30.4(53) . . . . ?
C9 C11 C18 C17 -137.8(33) . . . . ?
C12 C11 C18 C17 -36.4(16) . . . . ?
